data_8106462
loop_
_publ_author_name
'Oswald, Tim'
'Beermann, Thomas'
'Saak, Wolfgang'
'Beckhaus, R\"udiger'

_publ_section_title
;
 Crystal structure of a P4-bridged (\h 5-pentamethyl-cyclopentadienyl)(\h
 5-adamantylcyclopentadienyl) titanium(III)complex, C50H66P4Ti2
;
_journal_issue 1
_journal_name_full 'Zeitschrift f\"ur Kristallographie - New Crystal Structures'
_journal_page_first 143
_journal_page_last 145
_journal_paper_doi 10.1515/ncrs-2016-0198
_journal_volume 232
_journal_year 2017
_chemical_formula_sum 'C50 H66 P4 Ti2'
_chemical_formula_weight 886.70
_space_group_crystal_system orthorhombic
_space_group_IT_number 18
_space_group_name_Hall 'P 2 2ab'
_space_group_name_H-M_alt 'P 21 21 2'
_atom_sites_solution_hydrogens difmap
_atom_sites_solution_primary direct
_atom_sites_solution_secondary difmap
_cell_angle_alpha 90
_cell_angle_beta 90
_cell_angle_gamma 90
_cell_formula_units_Z 2
_cell_length_a 14.3799(5)
_cell_length_b 15.4444(6)
_cell_length_c 9.5555(5)
_cell_measurement_reflns_used 7613
_cell_measurement_temperature 153(2)
_cell_measurement_theta_max 26.0
_cell_measurement_theta_min 2.6
_cell_volume 2122.17(16)
_computing_cell_refinement 'IPDS (Stoe, 1999)'
_computing_data_collection 'IPDS (Stoe, 1999)'
_computing_data_reduction 'XRED (Stoe, 1997)'
_computing_structure_refinement 'SHELXL-2014/7 (Sheldrick, 2014)'
_computing_structure_solution 'SHELXS-97 (Sheldrick, 1990)'
_diffrn_ambient_temperature 153(2)
_diffrn_measured_fraction_theta_full 0.999
_diffrn_measured_fraction_theta_max 0.987
_diffrn_measurement_device_type 'STOE IPDS'
_diffrn_radiation_type MoK\a
_diffrn_radiation_wavelength 0.71073
_diffrn_reflns_av_R_equivalents 0.0655
_diffrn_reflns_av_unetI/netI 0.0698
_diffrn_reflns_Laue_measured_fraction_full 0.999
_diffrn_reflns_Laue_measured_fraction_max 0.987
_diffrn_reflns_limit_h_max 17
_diffrn_reflns_limit_h_min -17
_diffrn_reflns_limit_k_max 19
_diffrn_reflns_limit_k_min -18
_diffrn_reflns_limit_l_max 11
_diffrn_reflns_limit_l_min -11
_diffrn_reflns_number 20384
_diffrn_reflns_point_group_measured_fraction_full 0.999
_diffrn_reflns_point_group_measured_fraction_max 0.987
_diffrn_reflns_theta_full 25.242
_diffrn_reflns_theta_max 26.198
_diffrn_reflns_theta_min 2.506
_diffrn_source 'sealed tube'
_exptl_absorpt_coefficient_mu 0.563
_exptl_absorpt_correction_type none
_exptl_crystal_colour red
_exptl_crystal_density_diffrn 1.388
_exptl_crystal_description block
_exptl_crystal_F_000 940
_exptl_crystal_size_max 0.180
_exptl_crystal_size_mid 0.180
_exptl_crystal_size_min 0.160
_refine_diff_density_max 0.322
_refine_diff_density_min -0.289
_refine_diff_density_rms 0.060
_refine_ls_abs_structure_details
;
 Refined as an inversion twin.
;
_refine_ls_abs_structure_Flack 0.46(4)
_refine_ls_extinction_coef .
_refine_ls_extinction_method none
_refine_ls_goodness_of_fit_ref 0.900
_refine_ls_hydrogen_treatment constr
_refine_ls_matrix_type full
_refine_ls_number_parameters 254
_refine_ls_number_reflns 4200
_refine_ls_number_restraints 0
_refine_ls_restrained_S_all 0.900
_refine_ls_R_factor_all 0.0513
_refine_ls_R_factor_gt 0.0334
_refine_ls_shift/su_max 0.000
_refine_ls_shift/su_mean 0.000
_refine_ls_structure_factor_coef Fsqd
_refine_ls_weighting_details 'w=1/[\s^2^(Fo^2^)+(0.0300P)^2^] where P=(Fo^2^+2Fc^2^)/3'
_refine_ls_weighting_scheme calc
_refine_ls_wR_factor_gt 0.0628
_refine_ls_wR_factor_ref 0.0666
_reflns_Friedel_coverage 0.756
_reflns_Friedel_fraction_full 1.000
_reflns_Friedel_fraction_max 0.987
_reflns_number_gt 3293
_reflns_number_total 4200
_reflns_threshold_expression 'I > 2\s(I)'
_cod_data_source_file suppl_ncrs-2016-0198_suppl.cif
_cod_data_source_block tj04e
_cod_database_code 8106462
_shelx_space_group_comment
;
The symmetry employed for this shelxl refinement is uniquely defined
by the following loop, which should always be used as a source of
symmetry information in preference to the above space-group names.
They are only intended as comments.
;
_shelx_estimated_absorpt_t_min 0.905
_shelx_estimated_absorpt_t_max 0.915

loop_
_space_group_symop_operation_xyz
'x, y, z'
'-x, -y, z'
'x+1/2, -y+1/2, -z'
'-x+1/2, y+1/2, -z'

loop_
_atom_site_label
_atom_site_type_symbol
_atom_site_fract_x
_atom_site_fract_y
_atom_site_fract_z
_atom_site_U_iso_or_equiv
_atom_site_adp_type
_atom_site_occupancy
_atom_site_site_symmetry_order
_atom_site_calc_flag
_atom_site_refinement_flags_posn
_atom_site_refinement_flags_adp
_atom_site_refinement_flags_occupancy
_atom_site_disorder_assembly
_atom_site_disorder_group
Ti1 Ti 0.31020(5) 0.03272(4) 0.10600(7) 0.01792(17) Uani 1 1 d . . . . .
P1 P 0.44156(8) -0.05167(6) -0.02460(9) 0.0185(2) Uani 1 1 d . . . . .
P2 P 0.51808(8) -0.06977(7) 0.17245(10) 0.0200(2) Uani 1 1 d . . . . .
C1 C 0.3425(3) -0.0858(2) 0.2775(4) 0.0211(10) Uani 1 1 d . . . . .
C2 C 0.2667(3) -0.1076(3) 0.1885(4) 0.0236(9) Uani 1 1 d . . . . .
H2 H 0.2661 -0.1534 0.1220 0.028 Uiso 1 1 calc R U . . .
C3 C 0.1932(4) -0.0505(2) 0.2151(4) 0.0293(10) Uani 1 1 d . . . . .
H3 H 0.1335 -0.0523 0.1726 0.035 Uiso 1 1 calc R U . . .
C4 C 0.2232(4) 0.0105(3) 0.3162(4) 0.0322(12) Uani 1 1 d . . . . .
H4 H 0.1877 0.0574 0.3522 0.039 Uiso 1 1 calc R U . . .
C5 C 0.3146(4) -0.0109(2) 0.3536(3) 0.0265(10) Uani 1 1 d . . . . .
H5 H 0.3519 0.0197 0.4191 0.032 Uiso 1 1 calc R U . . .
C6 C 0.4336(3) -0.1335(2) 0.2910(4) 0.0217(9) Uani 1 1 d . . . . .
C7 C 0.4229(3) -0.2287(3) 0.2417(4) 0.0220(9) Uani 1 1 d . . . . .
H7 H 0.4010 -0.2293 0.1424 0.026 Uiso 1 1 calc R U . . .
C8 C 0.5158(3) -0.2778(3) 0.2518(4) 0.0273(10) Uani 1 1 d . . . . .
H8A H 0.5629 -0.2487 0.1927 0.033 Uiso 1 1 calc R U . . .
H8B H 0.5076 -0.3376 0.2166 0.033 Uiso 1 1 calc R U . . .
C9 C 0.5500(4) -0.2804(3) 0.4052(4) 0.0331(11) Uani 1 1 d . . . . .
H9 H 0.6107 -0.3117 0.4107 0.040 Uiso 1 1 calc R U . . .
C10 C 0.5622(4) -0.1867(3) 0.4543(4) 0.0337(11) Uani 1 1 d . . . . .
H10A H 0.6092 -0.1576 0.3950 0.040 Uiso 1 1 calc R U . . .
H10B H 0.5852 -0.1864 0.5519 0.040 Uiso 1 1 calc R U . . .
C11 C 0.4698(4) -0.1366(3) 0.4464(4) 0.0272(11) Uani 1 1 d . . . . .
H11 H 0.4793 -0.0763 0.4815 0.033 Uiso 1 1 calc R U . . .
C12 C 0.3974(4) -0.1831(3) 0.5389(4) 0.0346(12) Uani 1 1 d . . . . .
H12A H 0.3370 -0.1524 0.5335 0.041 Uiso 1 1 calc R U . . .
H12B H 0.4183 -0.1828 0.6376 0.041 Uiso 1 1 calc R U . . .
C13 C 0.3858(4) -0.2771(3) 0.4873(4) 0.0361(13) Uani 1 1 d . . . . .
H13 H 0.3387 -0.3070 0.5472 0.043 Uiso 1 1 calc R U . . .
C14 C 0.3509(4) -0.2762(3) 0.3343(4) 0.0287(10) Uani 1 1 d . . . . .
H14A H 0.2901 -0.2463 0.3290 0.034 Uiso 1 1 calc R U . . .
H14B H 0.3425 -0.3363 0.3005 0.034 Uiso 1 1 calc R U . . .
C15 C 0.4777(4) -0.3261(3) 0.4968(4) 0.0399(13) Uani 1 1 d . . . . .
H15A H 0.4691 -0.3865 0.4644 0.048 Uiso 1 1 calc R U . . .
H15B H 0.4994 -0.3276 0.5951 0.048 Uiso 1 1 calc R U . . .
C16 C 0.2016(3) 0.0507(2) -0.0814(4) 0.0216(9) Uani 1 1 d . . . . .
C17 C 0.1738(3) 0.1084(2) 0.0283(4) 0.0216(9) Uani 1 1 d . . . . .
C18 C 0.2447(3) 0.1713(2) 0.0458(4) 0.0219(9) Uani 1 1 d . . . . .
C19 C 0.3149(3) 0.1557(2) -0.0568(4) 0.0203(9) Uani 1 1 d . . . . .
C20 C 0.2879(3) 0.0811(3) -0.1342(3) 0.0215(10) Uani 1 1 d . . . . .
C21 C 0.1441(3) -0.0205(3) -0.1443(4) 0.0313(11) Uani 1 1 d . . . . .
H21A H 0.0879 -0.0290 -0.0881 0.047 Uiso 1 1 calc R U . . .
H21B H 0.1266 -0.0046 -0.2401 0.047 Uiso 1 1 calc R U . . .
H21C H 0.1803 -0.0742 -0.1460 0.047 Uiso 1 1 calc R U . . .
C22 C 0.0799(3) 0.1124(3) 0.0983(5) 0.0320(10) Uani 1 1 d . . . . .
H22A H 0.0429 0.0620 0.0704 0.048 Uiso 1 1 calc R U . . .
H22B H 0.0881 0.1123 0.2001 0.048 Uiso 1 1 calc R U . . .
H22C H 0.0478 0.1655 0.0698 0.048 Uiso 1 1 calc R U . . .
C23 C 0.2366(4) 0.2479(3) 0.1438(4) 0.0292(11) Uani 1 1 d . . . . .
H23A H 0.2936 0.2825 0.1389 0.044 Uiso 1 1 calc R U . . .
H23B H 0.1833 0.2836 0.1161 0.044 Uiso 1 1 calc R U . . .
H23C H 0.2276 0.2271 0.2397 0.044 Uiso 1 1 calc R U . . .
C24 C 0.3921(3) 0.2161(3) -0.0967(4) 0.0265(9) Uani 1 1 d . . . . .
H24A H 0.3970 0.2623 -0.0268 0.040 Uiso 1 1 calc R U . . .
H24B H 0.4508 0.1840 -0.1008 0.040 Uiso 1 1 calc R U . . .
H24C H 0.3789 0.2414 -0.1886 0.040 Uiso 1 1 calc R U . . .
C25 C 0.3343(3) 0.0477(3) -0.2655(4) 0.0290(11) Uani 1 1 d . . . . .
H25A H 0.3930 0.0786 -0.2803 0.043 Uiso 1 1 calc R U . . .
H25B H 0.3468 -0.0144 -0.2555 0.043 Uiso 1 1 calc R U . . .
H25C H 0.2932 0.0572 -0.3459 0.043 Uiso 1 1 calc R U . . .

loop_
_atom_site_aniso_label
_atom_site_aniso_U_11
_atom_site_aniso_U_22
_atom_site_aniso_U_33
_atom_site_aniso_U_23
_atom_site_aniso_U_13
_atom_site_aniso_U_12
Ti1 0.0247(4) 0.0153(3) 0.0138(3) -0.0011(3) 0.0061(3) -0.0026(3)
P1 0.0236(6) 0.0185(6) 0.0134(4) -0.0009(4) 0.0004(4) -0.0011(5)
P2 0.0296(6) 0.0161(5) 0.0142(4) 0.0007(4) 0.0005(4) -0.0046(5)
C1 0.036(3) 0.0113(19) 0.0155(17) 0.0018(14) 0.0114(17) -0.0051(19)
C2 0.031(3) 0.0163(19) 0.023(2) -0.0001(16) 0.0079(18) -0.0081(19)
C3 0.030(2) 0.022(2) 0.037(2) 0.0050(16) 0.015(2) -0.002(2)
C4 0.053(4) 0.018(2) 0.025(2) 0.0027(18) 0.024(2) 0.004(2)
C5 0.051(3) 0.016(2) 0.0121(17) 0.0006(13) 0.0110(18) -0.004(2)
C6 0.040(3) 0.0133(19) 0.0120(17) -0.0004(14) 0.0018(17) -0.006(2)
C7 0.034(3) 0.017(2) 0.0152(17) -0.0021(14) 0.0006(17) -0.005(2)
C8 0.043(3) 0.017(2) 0.021(2) 0.0003(15) 0.002(2) -0.002(2)
C9 0.050(3) 0.022(2) 0.027(2) 0.0059(18) -0.006(2) -0.006(2)
C10 0.056(3) 0.024(2) 0.020(2) 0.0050(17) -0.014(2) -0.007(3)
C11 0.054(3) 0.0160(19) 0.0112(18) 0.0007(14) -0.0017(19) -0.007(2)
C12 0.068(4) 0.021(2) 0.0154(19) -0.0007(16) 0.008(2) -0.006(2)
C13 0.063(4) 0.019(2) 0.025(2) 0.0034(17) 0.012(2) -0.010(2)
C14 0.045(3) 0.013(2) 0.028(2) -0.0037(17) 0.005(2) -0.010(2)
C15 0.075(4) 0.018(2) 0.027(2) 0.0082(17) -0.003(2) -0.007(3)
C16 0.028(2) 0.015(2) 0.0220(18) 0.0006(14) 0.0006(16) 0.0021(19)
C17 0.025(3) 0.0163(19) 0.0238(19) 0.0001(15) 0.0039(18) -0.0003(18)
C18 0.030(3) 0.016(2) 0.0192(19) 0.0018(16) 0.0064(18) 0.0024(19)
C19 0.024(2) 0.0183(19) 0.0183(18) 0.0047(14) 0.0021(18) -0.001(2)
C20 0.030(3) 0.022(2) 0.0129(18) 0.0023(14) 0.0022(15) -0.0005(19)
C21 0.037(3) 0.023(2) 0.034(2) -0.0040(17) -0.0043(19) -0.002(2)
C22 0.030(3) 0.027(2) 0.040(2) 0.000(2) 0.010(2) 0.003(2)
C23 0.039(3) 0.019(2) 0.030(2) -0.0036(17) 0.0095(19) 0.000(2)
C24 0.030(2) 0.024(2) 0.025(2) 0.0076(18) 0.005(2) -0.003(2)
C25 0.043(3) 0.028(2) 0.0163(18) 0.0014(16) 0.0045(17) 0.004(2)

loop_
_atom_type_symbol
_atom_type_description
_atom_type_scat_dispersion_real
_atom_type_scat_dispersion_imag
_atom_type_scat_source
C C 0.0033 0.0016 'International Tables Vol C Tables 4.2.6.8 and 6.1.1.4'
H H 0.0000 0.0000 'International Tables Vol C Tables 4.2.6.8 and 6.1.1.4'
P P 0.1023 0.0942 'International Tables Vol C Tables 4.2.6.8 and 6.1.1.4'
Ti Ti 0.2776 0.4457 'International Tables Vol C Tables 4.2.6.8 and 6.1.1.4'

loop_
_geom_angle_atom_site_label_1
_geom_angle_atom_site_label_2
_geom_angle_atom_site_label_3
_geom_angle
_geom_angle_site_symmetry_1
_geom_angle_site_symmetry_3
C3 Ti1 C2 34.29(14) . .
C3 Ti1 C4 34.67(15) . .
C2 Ti1 C4 57.04(14) . .
C3 Ti1 C16 85.90(15) . .
C2 Ti1 C16 100.44(14) . .
C4 Ti1 C16 107.68(16) . .
C3 Ti1 C17 79.58(15) . .
C2 Ti1 C17 109.25(15) . .
C4 Ti1 C17 84.38(15) . .
C16 Ti1 C17 34.78(13) . .
C3 Ti1 C18 108.10(15) . .
C2 Ti1 C18 141.50(15) . .
C4 Ti1 C18 97.10(14) . .
C16 Ti1 C18 57.50(13) . .
C17 Ti1 C18 34.31(14) . .
C3 Ti1 C20 119.32(16) . .
C2 Ti1 C20 123.69(14) . .
C4 Ti1 C20 140.07(17) . .
C16 Ti1 C20 34.19(13) . .
C17 Ti1 C20 56.73(13) . .
C18 Ti1 C20 56.66(13) . .
C3 Ti1 C19 136.10(16) . .
C2 Ti1 C19 156.57(14) . .
C4 Ti1 C19 131.10(14) . .
C16 Ti1 C19 56.92(13) . .
C17 Ti1 C19 56.65(14) . .
C18 Ti1 C19 34.11(13) . .
C20 Ti1 C19 33.83(13) . .
C3 Ti1 C5 56.24(16) . .
C2 Ti1 C5 56.04(13) . .
C4 Ti1 C5 33.54(16) . .
C16 Ti1 C5 140.19(16) . .
C17 Ti1 C5 116.83(15) . .
C18 Ti1 C5 118.88(13) . .
C20 Ti1 C5 173.53(16) . .
C19 Ti1 C5 145.07(12) . .
C3 Ti1 C1 56.24(15) . .
C2 Ti1 C1 33.74(14) . .
C4 Ti1 C1 56.06(15) . .
C16 Ti1 C1 134.17(13) . .
C17 Ti1 C1 135.30(14) . .
C18 Ti1 C1 151.64(13) . .
C20 Ti1 C1 150.10(13) . .
C19 Ti1 C1 167.46(15) . .
C5 Ti1 C1 33.36(12) . .
C3 Ti1 P1 117.06(10) . .
C2 Ti1 P1 83.93(11) . .
C4 Ti1 P1 135.08(12) . .
C16 Ti1 P1 99.92(9) . .
C17 Ti1 P1 133.30(10) . .
C18 Ti1 P1 127.74(10) . .
C20 Ti1 P1 78.35(10) . .
C19 Ti1 P1 93.63(10) . .
C5 Ti1 P1 107.72(12) . .
C1 Ti1 P1 79.25(9) . .
C3 Ti1 P2 133.28(12) . 2_655
C2 Ti1 P2 111.46(12) . 2_655
C4 Ti1 P2 108.78(13) . 2_655
C16 Ti1 P2 140.66(10) . 2_655
C17 Ti1 P2 137.79(10) . 2_655
C18 Ti1 P2 103.48(11) . 2_655
C20 Ti1 P2 106.64(10) . 2_655
C19 Ti1 P2 87.62(11) . 2_655
C5 Ti1 P2 78.59(13) . 2_655
C1 Ti1 P2 79.95(10) . 2_655
P1 Ti1 P2 62.74(4) . 2_655
P2 P1 P1 74.02(5) . 2_655
P2 P1 Ti1 90.93(5) . .
P1 P1 Ti1 100.42(5) 2_655 .
C6 P2 P1 104.61(14) . .
C6 P2 P2 110.36(14) . 2_655
P1 P2 P2 76.05(5) . 2_655
C6 P2 Ti1 148.09(14) . 2_655
P1 P2 Ti1 103.71(5) . 2_655
P2 P2 Ti1 90.51(6) 2_655 2_655
C2 C1 C5 106.4(4) . .
C2 C1 C6 126.9(3) . .
C5 C1 C6 126.7(4) . .
C2 C1 Ti1 68.9(2) . .
C5 C1 Ti1 71.8(2) . .
C6 C1 Ti1 125.1(3) . .
C3 C2 C1 108.7(4) . .
C3 C2 Ti1 71.7(2) . .
C1 C2 Ti1 77.4(2) . .
C3 C2 H2 125.7 . .
C1 C2 H2 125.7 . .
Ti1 C2 H2 117.2 . .
C2 C3 C4 108.3(4) . .
C2 C3 Ti1 74.1(2) . .
C4 C3 Ti1 73.9(2) . .
C2 C3 H3 125.9 . .
C4 C3 H3 125.9 . .
Ti1 C3 H3 118.1 . .
C5 C4 C3 107.6(4) . .
C5 C4 Ti1 75.9(2) . .
C3 C4 Ti1 71.4(2) . .
C5 C4 H4 126.2 . .
C3 C4 H4 126.2 . .
Ti1 C4 H4 118.4 . .
C4 C5 C1 109.0(4) . .
C4 C5 Ti1 70.5(2) . .
C1 C5 Ti1 74.8(2) . .
C4 C5 H5 125.5 . .
C1 C5 H5 125.5 . .
Ti1 C5 H5 120.8 . .
C1 C6 C7 110.5(4) . .
C1 C6 C11 112.5(3) . .
C7 C6 C11 106.9(3) . .
C1 C6 P2 104.3(2) . .
C7 C6 P2 111.6(3) . .
C11 C6 P2 111.2(3) . .
C8 C7 C14 108.2(3) . .
C8 C7 C6 111.2(4) . .
C14 C7 C6 110.0(3) . .
C8 C7 H7 109.1 . .
C14 C7 H7 109.1 . .
C6 C7 H7 109.1 . .
C7 C8 C9 110.4(3) . .
C7 C8 H8A 109.6 . .
C9 C8 H8A 109.6 . .
C7 C8 H8B 109.6 . .
C9 C8 H8B 109.6 . .
H8A C8 H8B 108.1 . .
C15 C9 C10 109.8(4) . .
C15 C9 C8 109.8(4) . .
C10 C9 C8 107.6(3) . .
C15 C9 H9 109.9 . .
C10 C9 H9 109.9 . .
C8 C9 H9 109.9 . .
C9 C10 C11 111.1(4) . .
C9 C10 H10A 109.4 . .
C11 C10 H10A 109.4 . .
C9 C10 H10B 109.4 . .
C11 C10 H10B 109.4 . .
H10A C10 H10B 108.0 . .
C10 C11 C12 108.7(4) . .
C10 C11 C6 110.3(3) . .
C12 C11 C6 109.4(4) . .
C10 C11 H11 109.5 . .
C12 C11 H11 109.5 . .
C6 C11 H11 109.5 . .
C11 C12 C13 109.1(4) . .
C11 C12 H12A 109.9 . .
C13 C12 H12A 109.9 . .
C11 C12 H12B 109.9 . .
C13 C12 H12B 109.9 . .
H12A C12 H12B 108.3 . .
C15 C13 C12 110.8(4) . .
C15 C13 C14 110.0(4) . .
C12 C13 C14 109.2(3) . .
C15 C13 H13 109.0 . .
C12 C13 H13 109.0 . .
C14 C13 H13 109.0 . .
C13 C14 C7 109.2(4) . .
C13 C14 H14A 109.9 . .
C7 C14 H14A 109.9 . .
C13 C14 H14B 109.9 . .
C7 C14 H14B 109.9 . .
H14A C14 H14B 108.3 . .
C13 C15 C9 109.0(3) . .
C13 C15 H15A 109.9 . .
C9 C15 H15A 109.9 . .
C13 C15 H15B 109.9 . .
C9 C15 H15B 109.9 . .
H15A C15 H15B 108.3 . .
C20 C16 C17 107.4(3) . .
C20 C16 C21 125.6(3) . .
C17 C16 C21 126.5(4) . .
C20 C16 Ti1 74.6(2) . .
C17 C16 Ti1 73.0(2) . .
C21 C16 Ti1 125.1(3) . .
C18 C17 C16 108.1(4) . .
C18 C17 C22 124.3(3) . .
C16 C17 C22 126.9(4) . .
C18 C17 Ti1 73.1(2) . .
C16 C17 Ti1 72.2(2) . .
C22 C17 Ti1 127.9(3) . .
C17 C18 C19 108.2(3) . .
C17 C18 C23 123.6(4) . .
C19 C18 C23 127.7(4) . .
C17 C18 Ti1 72.6(2) . .
C19 C18 Ti1 74.8(2) . .
C23 C18 Ti1 125.2(3) . .
C20 C19 C18 107.5(4) . .
C20 C19 C24 125.0(3) . .
C18 C19 C24 126.4(3) . .
C20 C19 Ti1 72.3(2) . .
C18 C19 Ti1 71.1(2) . .
C24 C19 Ti1 131.5(3) . .
C16 C20 C19 108.8(3) . .
C16 C20 C25 124.6(4) . .
C19 C20 C25 126.0(4) . .
C16 C20 Ti1 71.2(2) . .
C19 C20 Ti1 73.9(2) . .
C25 C20 Ti1 128.3(3) . .
C16 C21 H21A 109.5 . .
C16 C21 H21B 109.5 . .
H21A C21 H21B 109.5 . .
C16 C21 H21C 109.5 . .
H21A C21 H21C 109.5 . .
H21B C21 H21C 109.5 . .
C17 C22 H22A 109.5 . .
C17 C22 H22B 109.5 . .
H22A C22 H22B 109.5 . .
C17 C22 H22C 109.5 . .
H22A C22 H22C 109.5 . .
H22B C22 H22C 109.5 . .
C18 C23 H23A 109.5 . .
C18 C23 H23B 109.5 . .
H23A C23 H23B 109.5 . .
C18 C23 H23C 109.5 . .
H23A C23 H23C 109.5 . .
H23B C23 H23C 109.5 . .
C19 C24 H24A 109.5 . .
C19 C24 H24B 109.5 . .
H24A C24 H24B 109.5 . .
C19 C24 H24C 109.5 . .
H24A C24 H24C 109.5 . .
H24B C24 H24C 109.5 . .
C20 C25 H25A 109.5 . .
C20 C25 H25B 109.5 . .
H25A C25 H25B 109.5 . .
C20 C25 H25C 109.5 . .
H25A C25 H25C 109.5 . .
H25B C25 H25C 109.5 . .

loop_
_geom_bond_atom_site_label_1
_geom_bond_atom_site_label_2
_geom_bond_distance
_geom_bond_site_symmetry_2
Ti1 C3 2.359(4) .
Ti1 C2 2.390(4) .
Ti1 C4 2.391(4) .
Ti1 C16 2.392(4) .
Ti1 C17 2.401(4) .
Ti1 C18 2.408(4) .
Ti1 C20 2.435(3) .
Ti1 C19 2.456(4) .
Ti1 C5 2.461(3) .
Ti1 C1 2.500(4) .
Ti1 P1 2.6124(13) .
Ti1 P2 2.6130(14) 2_655
P1 P2 2.1986(13) .
P1 P1 2.318(2) 2_655
P2 C6 1.931(4) .
P2 P2 2.217(2) 2_655
P2 Ti1 2.6130(14) 2_655
C1 C2 1.423(6) .
C1 C5 1.424(5) .
C1 C6 1.508(6) .
C2 C3 1.400(6) .
C2 H2 0.9500 .
C3 C4 1.416(6) .
C3 H3 0.9500 .
C4 C5 1.401(7) .
C4 H4 0.9500 .
C5 H5 0.9500 .
C6 C7 1.552(5) .
C6 C11 1.574(5) .
C7 C8 1.539(6) .
C7 C14 1.547(6) .
C7 H7 1.0000 .
C8 C9 1.547(6) .
C8 H8A 0.9900 .
C8 H8B 0.9900 .
C9 C15 1.531(7) .
C9 C10 1.531(6) .
C9 H9 1.0000 .
C10 C11 1.540(7) .
C10 H10A 0.9900 .
C10 H10B 0.9900 .
C11 C12 1.543(6) .
C11 H11 1.0000 .
C12 C13 1.543(6) .
C12 H12A 0.9900 .
C12 H12B 0.9900 .
C13 C15 1.525(8) .
C13 C14 1.546(6) .
C13 H13 1.0000 .
C14 H14A 0.9900 .
C14 H14B 0.9900 .
C15 H15A 0.9900 .
C15 H15B 0.9900 .
C16 C20 1.420(6) .
C16 C17 1.433(5) .
C16 C21 1.501(6) .
C17 C18 1.419(6) .
C17 C22 1.507(6) .
C18 C19 1.427(6) .
C18 C23 1.513(5) .
C19 C20 1.423(5) .
C19 C24 1.499(6) .
C20 C25 1.512(5) .
C21 H21A 0.9800 .
C21 H21B 0.9800 .
C21 H21C 0.9800 .
C22 H22A 0.9800 .
C22 H22B 0.9800 .
C22 H22C 0.9800 .
C23 H23A 0.9800 .
C23 H23B 0.9800 .
C23 H23C 0.9800 .
C24 H24A 0.9800 .
C24 H24B 0.9800 .
C24 H24C 0.9800 .
C25 H25A 0.9800 .
C25 H25B 0.9800 .
C25 H25C 0.9800 .

loop_
_geom_torsion_atom_site_label_1
_geom_torsion_atom_site_label_2
_geom_torsion_atom_site_label_3
_geom_torsion_atom_site_label_4
_geom_torsion
_geom_torsion_site_symmetry_1
_geom_torsion_site_symmetry_2
_geom_torsion_site_symmetry_3
_geom_torsion_site_symmetry_4
C5 C1 C2 C3 -3.0(4) . . . .
C6 C1 C2 C3 175.8(3) . . . .
Ti1 C1 C2 C3 -65.4(3) . . . .
C5 C1 C2 Ti1 62.4(2) . . . .
C6 C1 C2 Ti1 -118.7(4) . . . .
C1 C2 C3 C4 2.7(4) . . . .
Ti1 C2 C3 C4 -66.5(3) . . . .
C1 C2 C3 Ti1 69.2(3) . . . .
C2 C3 C4 C5 -1.3(4) . . . .
Ti1 C3 C4 C5 -67.9(3) . . . .
C2 C3 C4 Ti1 66.6(3) . . . .
C3 C4 C5 C1 -0.6(4) . . . .
Ti1 C4 C5 C1 -65.5(3) . . . .
C3 C4 C5 Ti1 64.9(3) . . . .
C2 C1 C5 C4 2.2(4) . . . .
C6 C1 C5 C4 -176.6(3) . . . .
Ti1 C1 C5 C4 62.7(3) . . . .
C2 C1 C5 Ti1 -60.5(3) . . . .
C6 C1 C5 Ti1 120.7(4) . . . .
C2 C1 C6 C7 -22.3(5) . . . .
C5 C1 C6 C7 156.2(3) . . . .
Ti1 C1 C6 C7 -111.0(3) . . . .
C2 C1 C6 C11 -141.7(4) . . . .
C5 C1 C6 C11 36.9(5) . . . .
Ti1 C1 C6 C11 129.6(3) . . . .
C2 C1 C6 P2 97.7(4) . . . .
C5 C1 C6 P2 -83.7(4) . . . .
Ti1 C1 C6 P2 9.0(3) . . . .
C1 C6 C7 C8 178.7(3) . . . .
C11 C6 C7 C8 -58.5(4) . . . .
P2 C6 C7 C8 63.2(4) . . . .
C1 C6 C7 C14 -61.4(4) . . . .
C11 C6 C7 C14 61.3(5) . . . .
P2 C6 C7 C14 -177.0(3) . . . .
C14 C7 C8 C9 -59.6(4) . . . .
C6 C7 C8 C9 61.3(4) . . . .
C7 C8 C9 C15 59.8(5) . . . .
C7 C8 C9 C10 -59.6(5) . . . .
C15 C9 C10 C11 -59.3(5) . . . .
C8 C9 C10 C11 60.1(5) . . . .
C9 C10 C11 C12 58.9(4) . . . .
C9 C10 C11 C6 -61.1(4) . . . .
C1 C6 C11 C10 179.4(3) . . . .
C7 C6 C11 C10 57.9(5) . . . .
P2 C6 C11 C10 -64.0(4) . . . .
C1 C6 C11 C12 59.9(4) . . . .
C7 C6 C11 C12 -61.6(4) . . . .
P2 C6 C11 C12 176.5(3) . . . .
C10 C11 C12 C13 -58.3(5) . . . .
C6 C11 C12 C13 62.2(5) . . . .
C11 C12 C13 C15 60.4(5) . . . .
C11 C12 C13 C14 -60.9(5) . . . .
C15 C13 C14 C7 -61.5(4) . . . .
C12 C13 C14 C7 60.2(5) . . . .
C8 C7 C14 C13 60.1(4) . . . .
C6 C7 C14 C13 -61.6(5) . . . .
C12 C13 C15 C9 -60.1(4) . . . .
C14 C13 C15 C9 60.6(4) . . . .
C10 C9 C15 C13 58.8(5) . . . .
C8 C9 C15 C13 -59.3(5) . . . .
C20 C16 C17 C18 -2.5(4) . . . .
C21 C16 C17 C18 -173.8(4) . . . .
Ti1 C16 C17 C18 64.8(3) . . . .
C20 C16 C17 C22 168.3(4) . . . .
C21 C16 C17 C22 -3.0(6) . . . .
Ti1 C16 C17 C22 -124.5(4) . . . .
C20 C16 C17 Ti1 -67.2(3) . . . .
C21 C16 C17 Ti1 121.4(4) . . . .
C16 C17 C18 C19 2.7(4) . . . .
C22 C17 C18 C19 -168.4(4) . . . .
Ti1 C17 C18 C19 66.9(3) . . . .
C16 C17 C18 C23 174.6(4) . . . .
C22 C17 C18 C23 3.5(6) . . . .
Ti1 C17 C18 C23 -121.2(4) . . . .
C16 C17 C18 Ti1 -64.2(3) . . . .
C22 C17 C18 Ti1 124.7(4) . . . .
C17 C18 C19 C20 -1.9(4) . . . .
C23 C18 C19 C20 -173.4(4) . . . .
Ti1 C18 C19 C20 63.6(3) . . . .
C17 C18 C19 C24 166.4(4) . . . .
C23 C18 C19 C24 -5.1(7) . . . .
Ti1 C18 C19 C24 -128.2(4) . . . .
C17 C18 C19 Ti1 -65.4(3) . . . .
C23 C18 C19 Ti1 123.1(4) . . . .
C17 C16 C20 C19 1.3(4) . . . .
C21 C16 C20 C19 172.8(4) . . . .
Ti1 C16 C20 C19 -64.8(3) . . . .
C17 C16 C20 C25 -169.8(4) . . . .
C21 C16 C20 C25 1.7(6) . . . .
Ti1 C16 C20 C25 124.1(4) . . . .
C17 C16 C20 Ti1 66.2(3) . . . .
C21 C16 C20 Ti1 -122.4(4) . . . .
C18 C19 C20 C16 0.3(4) . . . .
C24 C19 C20 C16 -168.2(4) . . . .
Ti1 C19 C20 C16 63.1(3) . . . .
C18 C19 C20 C25 171.3(4) . . . .
C24 C19 C20 C25 2.8(6) . . . .
Ti1 C19 C20 C25 -125.9(4) . . . .
C18 C19 C20 Ti1 -62.8(3) . . . .
C24 C19 C20 Ti1 128.7(4) . . . .
